data_7014640
loop_
_publ_author_name
'Liu, Hai-Yan'
'Wu, Hua'
'Ma, Jian-Fang'
'Liu, Ying-Ying'
'Yang, Jin'
'Ma, Ji-Cheng'

_publ_section_title
;
 Inorganic-organic hybrid compounds based on octamolybdates and
 metal-organic fragments with flexible multidentate ligand: syntheses,
 structures and characterization.
;
_journal_issue 3
_journal_name_full 'Dalton transactions (Cambridge, England : 2003)'
_journal_page_first 602
_journal_page_last 613
_journal_paper_doi 10.1039/c0dt01024c
_journal_volume 40
_journal_year 2011
_chemical_formula_moiety 'C36 H46 Cu4 Mo8 N18 O28'
_chemical_formula_sum 'C36 H46 Cu4 Mo8 N18 O28'
_chemical_formula_weight 2200.59
_chemical_name_systematic
;
?
;
_space_group_IT_number 2
_symmetry_cell_setting triclinic
_symmetry_space_group_name_Hall '-P 1'
_symmetry_space_group_name_H-M 'P -1'
_atom_sites_solution_hydrogens geom
_atom_sites_solution_primary direct
_atom_sites_solution_secondary difmap
_audit_creation_method SHELXL-97
_cell_angle_alpha 85.654(3)
_cell_angle_beta 72.963(3)
_cell_angle_gamma 69.624(3)
_cell_formula_units_Z 1
_cell_length_a 10.9539(4)
_cell_length_b 11.4171(4)
_cell_length_c 12.3377(5)
_cell_measurement_reflns_used 6340
_cell_measurement_temperature 293(2)
_cell_measurement_theta_max 29.2
_cell_measurement_theta_min 1.7
_cell_volume 1382.36(10)
_computing_cell_refinement CrysAlis
_computing_data_collection 'CrysAlis (Oxford Diffraction, 2006)'
_computing_data_reduction CrysAlis
_computing_structure_refinement 'SHELXL-97 (Sheldrick, 2008)'
_computing_structure_solution 'SHELXS-97 (Sheldrick, 1997)'
_diffrn_ambient_temperature 293(2)
_diffrn_detector_area_resol_mean 10.0
_diffrn_measured_fraction_theta_full 1.000
_diffrn_measured_fraction_theta_max 0.849
_diffrn_measurement_device_type 'Oxford Diffraction Gemini R Ultra'
_diffrn_measurement_method '\w scan'
_diffrn_radiation_monochromator graphite
_diffrn_radiation_source 'fine-focus sealed tube'
_diffrn_radiation_type MoK\a
_diffrn_radiation_wavelength 0.71073
_diffrn_reflns_av_R_equivalents 0.0324
_diffrn_reflns_av_sigmaI/netI 0.0782
_diffrn_reflns_limit_h_max 12
_diffrn_reflns_limit_h_min -13
_diffrn_reflns_limit_k_max 14
_diffrn_reflns_limit_k_min -15
_diffrn_reflns_limit_l_max 14
_diffrn_reflns_limit_l_min -16
_diffrn_reflns_number 11456
_diffrn_reflns_theta_full 25.00
_diffrn_reflns_theta_max 29.19
_diffrn_reflns_theta_min 1.73
_exptl_absorpt_coefficient_mu 3.358
_exptl_absorpt_correction_T_max 0.66
_exptl_absorpt_correction_T_min 0.46
_exptl_absorpt_correction_type multi-scan
_exptl_absorpt_process_details
;
CrysAlis (Oxford Diffraction, 2006)
;
_exptl_crystal_colour red
_exptl_crystal_density_diffrn 2.643
_exptl_crystal_density_method 'not measured'
_exptl_crystal_description block
_exptl_crystal_F_000 1064
_exptl_crystal_size_max 0.24
_exptl_crystal_size_mid 0.20
_exptl_crystal_size_min 0.12
_refine_diff_density_max 0.717
_refine_diff_density_min -2.023
_refine_diff_density_rms 0.245
_refine_ls_extinction_method none
_refine_ls_goodness_of_fit_ref 0.908
_refine_ls_hydrogen_treatment constr
_refine_ls_matrix_type full
_refine_ls_number_parameters 433
_refine_ls_number_reflns 6340
_refine_ls_number_restraints 0
_refine_ls_restrained_S_all 0.908
_refine_ls_R_factor_all 0.0805
_refine_ls_R_factor_gt 0.0416
_refine_ls_shift/su_max 0.000
_refine_ls_shift/su_mean 0.000
_refine_ls_structure_factor_coef Fsqd
_refine_ls_weighting_details 'calc w=1/[\s^2^(Fo^2^)+(0.0644P)^2^+0.0000P] where P=(Fo^2^+2Fc^2^)/3'
_refine_ls_weighting_scheme calc
_refine_ls_wR_factor_gt 0.1075
_refine_ls_wR_factor_ref 0.1160
_reflns_number_gt 3794
_reflns_number_total 6340
_reflns_threshold_expression >2\s(I)
_cod_data_source_file C0DT01024C.TXT
_cod_data_source_block 2
_cod_original_cell_volume 1382.36(9)
_cod_original_sg_symbol_Hall '-P 1 '
_cod_original_sg_symbol_H-M 'P -1 '
_cod_database_code 7014640

loop_
_symmetry_equiv_pos_as_xyz
'x, y, z'
'-x, -y, -z'

loop_
_atom_site_label
_atom_site_type_symbol
_atom_site_fract_x
_atom_site_fract_y
_atom_site_fract_z
_atom_site_U_iso_or_equiv
_atom_site_adp_type
_atom_site_occupancy
_atom_site_symmetry_multiplicity
_atom_site_calc_flag
_atom_site_refinement_flags
_atom_site_disorder_assembly
_atom_site_disorder_group
Cu1 Cu 0.46390(10) 0.58259(9) 0.21593(8) 0.0413(2) Uani 1 1 d . . .
Cu2 Cu 0.33559(12) 0.99728(13) 0.51701(9) 0.0661(4) Uani 1 1 d . . .
C1 C 0.3233(7) 0.8555(6) 0.2278(6) 0.0289(15) Uani 1 1 d . . .
H1 H 0.3071 0.8603 0.1574 0.035 Uiso 1 1 calc R . .
C2 C 0.3936(9) 0.7889(7) 0.3683(6) 0.0446(19) Uani 1 1 d . . .
H2 H 0.4365 0.7344 0.4165 0.054 Uiso 1 1 calc R . .
C3 C 0.1933(7) 1.0835(6) 0.2964(5) 0.0299(15) Uani 1 1 d . . .
H3A H 0.2475 1.1355 0.2946 0.036 Uiso 1 1 calc R . .
H3B H 0.1172 1.1063 0.3646 0.036 Uiso 1 1 calc R . .
C4 C 0.1392(6) 1.1099(6) 0.1933(5) 0.0248(14) Uani 1 1 d . . .
C5 C 0.2114(6) 1.1519(6) 0.0948(5) 0.0248(14) Uani 1 1 d . . .
C6 C 0.1503(7) 1.1959(6) 0.0073(5) 0.0273(15) Uani 1 1 d . . .
C7 C 0.0249(7) 1.1884(6) 0.0141(5) 0.0271(15) Uani 1 1 d . . .
C8 C -0.0425(6) 1.1363(6) 0.1101(6) 0.0266(15) Uani 1 1 d . . .
C9 C 0.0118(7) 1.1000(6) 0.2015(5) 0.0281(15) Uani 1 1 d . . .
C10 C -0.0614(8) 1.0512(8) 0.3111(6) 0.048(2) Uani 1 1 d . . .
H10A H -0.0336 0.9618 0.3053 0.072 Uiso 1 1 calc R . .
H10B H -0.1578 1.0868 0.3228 0.072 Uiso 1 1 calc R . .
H10C H -0.0388 1.0744 0.3739 0.072 Uiso 1 1 calc R . .
C11 C -0.1724(7) 1.1170(7) 0.1097(7) 0.0435(19) Uani 1 1 d . . .
H11A H -0.1546 1.0672 0.0429 0.052 Uiso 1 1 calc R . .
H11B H -0.1999 1.0702 0.1757 0.052 Uiso 1 1 calc R . .
C12 C 0.3536(7) 1.1498(7) 0.0840(6) 0.0345(17) Uani 1 1 d . . .
H12A H 0.3492 1.2103 0.1362 0.052 Uiso 1 1 calc R . .
H12B H 0.3942 1.1695 0.0080 0.052 Uiso 1 1 calc R . .
H12C H 0.4075 1.0680 0.1009 0.052 Uiso 1 1 calc R . .
C13 C -0.3216(7) 1.3416(7) 0.1662(6) 0.0368(18) Uani 1 1 d . . .
H13 H -0.2781 1.3567 0.2153 0.044 Uiso 1 1 calc R . .
C14 C -0.4547(7) 1.3590(7) 0.0675(6) 0.0367(17) Uani 1 1 d . . .
H14 H -0.5264 1.3931 0.0357 0.044 Uiso 1 1 calc R . .
C15 C 0.2229(7) 1.2518(7) -0.0946(5) 0.0324(16) Uani 1 1 d . . .
H15A H 0.1575 1.3233 -0.1180 0.039 Uiso 1 1 calc R . .
H15B H 0.2870 1.2809 -0.0744 0.039 Uiso 1 1 calc R . .
C16 C 0.2694(9) 1.1627(8) -0.2878(6) 0.048(2) Uani 1 1 d . . .
H16 H 0.2060 1.2287 -0.3122 0.057 Uiso 1 1 calc R . .
C17 C -0.0402(8) 1.2300(8) -0.0797(6) 0.046(2) Uani 1 1 d . . .
H17A H -0.1001 1.3152 -0.0652 0.068 Uiso 1 1 calc R . .
H17B H -0.0911 1.1777 -0.0838 0.068 Uiso 1 1 calc R . .
H17C H 0.0288 1.2237 -0.1503 0.068 Uiso 1 1 calc R . .
C18 C 0.4257(7) 0.9916(8) -0.2771(6) 0.0373(18) Uani 1 1 d . . .
H18 H 0.4944 0.9144 -0.2967 0.045 Uiso 1 1 calc R . .
N1 N 0.3952(6) 0.7535(5) 0.2685(5) 0.0303(13) Uani 1 1 d . . .
N2 N 0.3255(7) 0.9094(6) 0.3938(5) 0.0434(16) Uani 1 1 d . . .
N3 N 0.2772(6) 0.9506(5) 0.3016(4) 0.0266(12) Uani 1 1 d . . .
N4 N -0.2850(5) 1.2347(5) 0.1105(5) 0.0283(12) Uani 1 1 d . . .
N5 N -0.3692(6) 1.2443(6) 0.0448(5) 0.0392(15) Uani 1 1 d . . .
N6 N -0.4292(6) 1.4239(5) 0.1419(5) 0.0346(14) Uani 1 1 d . . .
N7 N 0.2956(6) 1.1601(5) -0.1888(5) 0.0295(13) Uani 1 1 d . . .
N8 N 0.3905(6) 1.0533(6) -0.1776(5) 0.0414(16) Uani 1 1 d . . .
N9 N 0.3474(7) 1.0567(6) -0.3469(5) 0.0418(16) Uani 1 1 d . . .
O1 O 0.2411(5) 0.5951(5) 0.2333(4) 0.0365(12) Uani 1 1 d . . .
O2 O 0.1634(5) 0.4385(4) 0.1417(4) 0.0347(11) Uani 1 1 d . . .
O3 O -0.0224(4) 0.5960(4) 0.3336(3) 0.0235(10) Uani 1 1 d . . .
O4 O -0.1273(5) 0.4671(5) 0.2136(4) 0.0370(12) Uani 1 1 d . . .
O5 O -0.2194(5) 0.3457(5) 0.3969(4) 0.0399(12) Uani 1 1 d . . .
O6 O 0.1320(4) 0.5015(4) 0.4661(3) 0.0233(10) Uani 1 1 d . . .
O7 O 0.0397(4) 0.3603(4) 0.3610(3) 0.0253(10) Uani 1 1 d . . .
O8 O 0.3136(5) 0.3473(4) 0.2968(3) 0.0292(10) Uani 1 1 d . . .
O9 O -0.2159(5) 0.7488(4) 0.5105(3) 0.0288(10) Uani 1 1 d . . .
O10 O 0.4278(5) 0.4809(5) 0.3898(4) 0.0359(12) Uani 1 1 d . . .
O11 O 0.0357(5) 0.7704(4) 0.4428(4) 0.0339(11) Uani 1 1 d . . .
O12 O -0.2982(5) 0.6048(4) 0.4093(4) 0.0291(10) Uani 1 1 d . . .
O13 O 0.4994(5) 0.2299(5) 0.4217(4) 0.0448(13) Uani 1 1 d . . .
Mo1 Mo 0.16798(6) 0.48285(5) 0.26685(5) 0.02578(15) Uani 1 1 d . . .
Mo2 Mo -0.14738(6) 0.45717(5) 0.35492(5) 0.02631(15) Uani 1 1 d . . .
Mo3 Mo -0.04079(6) 0.66296(5) 0.48076(4) 0.02394(15) Uani 1 1 d . . .
Mo4 Mo 0.36199(6) 0.36317(6) 0.43092(5) 0.02894(16) Uani 1 1 d . . .
O1W O 0.5000 1.0000 0.5000 0.110(4) Uani 1 2 d S . .
O2W O 0.6348(18) 0.3428(14) 0.5250(12) 0.097(5) Uani 0.50 1 d P . .

loop_
_atom_site_aniso_label
_atom_site_aniso_U_11
_atom_site_aniso_U_22
_atom_site_aniso_U_33
_atom_site_aniso_U_23
_atom_site_aniso_U_13
_atom_site_aniso_U_12
Cu1 0.0414(6) 0.0240(5) 0.0511(6) -0.0076(4) -0.0146(4) 0.0007(4)
Cu2 0.0707(8) 0.1027(11) 0.0377(6) -0.0093(6) -0.0163(6) -0.0423(8)
C1 0.035(4) 0.021(4) 0.032(4) -0.004(3) -0.017(3) -0.002(3)
C2 0.057(5) 0.028(4) 0.043(5) 0.006(3) -0.027(4) 0.002(4)
C3 0.033(4) 0.019(4) 0.031(4) -0.011(3) -0.007(3) 0.001(3)
C4 0.027(4) 0.017(3) 0.027(3) -0.005(3) -0.013(3) 0.002(3)
C5 0.025(3) 0.019(3) 0.029(4) -0.013(3) -0.010(3) -0.001(3)
C6 0.030(4) 0.023(4) 0.028(4) -0.003(3) -0.009(3) -0.008(3)
C7 0.030(4) 0.016(3) 0.032(4) -0.003(3) -0.016(3) 0.003(3)
C8 0.022(3) 0.016(3) 0.037(4) -0.006(3) -0.007(3) -0.002(3)
C9 0.026(4) 0.018(4) 0.029(4) -0.006(3) 0.000(3) 0.002(3)
C10 0.043(5) 0.045(5) 0.054(5) 0.009(4) -0.006(4) -0.022(4)
C11 0.031(4) 0.027(4) 0.068(6) 0.000(4) -0.016(4) -0.003(4)
C12 0.032(4) 0.035(4) 0.033(4) -0.007(3) -0.013(3) -0.004(4)
C13 0.032(4) 0.036(5) 0.046(4) -0.012(3) -0.022(3) -0.005(4)
C14 0.030(4) 0.043(5) 0.034(4) -0.001(3) -0.014(3) -0.004(4)
C15 0.036(4) 0.025(4) 0.034(4) -0.003(3) -0.011(3) -0.006(3)
C16 0.070(6) 0.040(5) 0.036(4) 0.011(4) -0.024(4) -0.017(5)
C17 0.041(5) 0.052(5) 0.046(5) 0.010(4) -0.024(4) -0.011(4)
C18 0.032(4) 0.043(5) 0.039(4) -0.006(4) -0.007(3) -0.016(4)
N1 0.032(3) 0.020(3) 0.039(3) -0.003(3) -0.016(3) -0.004(3)
N2 0.060(5) 0.040(4) 0.028(3) 0.005(3) -0.021(3) -0.008(4)
N3 0.032(3) 0.024(3) 0.023(3) 0.000(2) -0.012(2) -0.005(3)
N4 0.022(3) 0.023(3) 0.038(3) -0.006(2) -0.010(2) -0.003(3)
N5 0.038(4) 0.036(4) 0.048(4) -0.009(3) -0.022(3) -0.009(3)
N6 0.029(3) 0.025(3) 0.046(4) -0.008(3) -0.012(3) -0.001(3)
N7 0.031(3) 0.030(3) 0.031(3) 0.003(3) -0.011(3) -0.013(3)
N8 0.033(4) 0.045(4) 0.041(4) -0.013(3) -0.019(3) 0.003(3)
N9 0.062(5) 0.044(4) 0.020(3) 0.005(3) -0.013(3) -0.020(4)
O1 0.037(3) 0.037(3) 0.038(3) 0.008(2) -0.017(2) -0.013(3)
O2 0.044(3) 0.030(3) 0.029(3) -0.005(2) -0.018(2) -0.004(2)
O3 0.030(2) 0.018(2) 0.022(2) -0.0023(18) -0.0137(19) -0.002(2)
O4 0.044(3) 0.041(3) 0.030(3) -0.001(2) -0.018(2) -0.013(3)
O5 0.048(3) 0.032(3) 0.044(3) 0.000(2) -0.020(2) -0.013(3)
O6 0.027(2) 0.019(2) 0.021(2) -0.0002(18) -0.0103(19) -0.002(2)
O7 0.033(3) 0.019(2) 0.024(2) -0.0031(18) -0.0124(19) -0.005(2)
O8 0.032(3) 0.025(3) 0.025(2) -0.0054(19) -0.012(2) 0.002(2)
O9 0.040(3) 0.018(2) 0.024(2) -0.0042(18) -0.015(2) 0.002(2)
O10 0.036(3) 0.038(3) 0.034(3) -0.001(2) -0.012(2) -0.011(3)
O11 0.045(3) 0.021(3) 0.038(3) 0.001(2) -0.016(2) -0.011(2)
O12 0.033(3) 0.023(3) 0.032(3) -0.002(2) -0.018(2) -0.003(2)
O13 0.044(3) 0.037(3) 0.043(3) -0.015(2) -0.020(2) 0.009(3)
Mo1 0.0306(3) 0.0229(3) 0.0228(3) -0.0007(2) -0.0119(2) -0.0041(3)
Mo2 0.0332(3) 0.0204(3) 0.0279(3) -0.0038(2) -0.0172(3) -0.0045(3)
Mo3 0.0355(3) 0.0138(3) 0.0230(3) -0.0017(2) -0.0154(2) -0.0027(3)
Mo4 0.0312(3) 0.0263(4) 0.0271(3) -0.0036(2) -0.0146(3) -0.0010(3)
O1W 0.131(11) 0.145(12) 0.037(6) -0.010(6) 0.014(6) -0.055(10)
O2W 0.138(15) 0.079(12) 0.081(10) 0.041(8) -0.031(10) -0.054(12)

loop_
_atom_type_symbol
_atom_type_description
_atom_type_scat_dispersion_real
_atom_type_scat_dispersion_imag
_atom_type_scat_source
C C 0.0033 0.0016 'International Tables Vol C Tables 4.2.6.8 and 6.1.1.4'
H H 0.0000 0.0000 'International Tables Vol C Tables 4.2.6.8 and 6.1.1.4'
N N 0.0061 0.0033 'International Tables Vol C Tables 4.2.6.8 and 6.1.1.4'
O O 0.0106 0.0060 'International Tables Vol C Tables 4.2.6.8 and 6.1.1.4'
Cu Cu 0.3201 1.2651 'International Tables Vol C Tables 4.2.6.8 and 6.1.1.4'
Mo Mo -1.6832 0.6857 'International Tables Vol C Tables 4.2.6.8 and 6.1.1.4'

loop_
_geom_angle_atom_site_label_1
_geom_angle_atom_site_label_2
_geom_angle_atom_site_label_3
_geom_angle
_geom_angle_site_symmetry_1
_geom_angle_site_symmetry_3
_geom_angle_publ_flag
N6 Cu1 N1 165.5(2) 1_645 . ?
N6 Cu1 O1 103.3(2) 1_645 . ?
N1 Cu1 O1 88.9(2) . . ?
N6 Cu1 O10 88.9(2) 1_645 . ?
N1 Cu1 O10 100.6(2) . . ?
O1 Cu1 O10 82.99(16) . . ?
O1W Cu2 N9 69.1(2) . 1_556 ?
O1W Cu2 N2 112.9(2) . . ?
N9 Cu2 N2 169.6(3) 1_556 . ?
N1 C1 N3 110.3(6) . . ?
N1 C2 N2 114.0(7) . . ?
N3 C3 C4 113.0(5) . . ?
C5 C4 C9 120.8(6) . . ?
C5 C4 C3 119.6(6) . . ?
C9 C4 C3 119.4(6) . . ?
C4 C5 C6 119.1(6) . . ?
C4 C5 C12 119.7(6) . . ?
C6 C5 C12 121.2(6) . . ?
C7 C6 C5 120.7(6) . . ?
C7 C6 C15 120.2(6) . . ?
C5 C6 C15 119.1(6) . . ?
C6 C7 C8 119.7(6) . . ?
C6 C7 C17 121.9(6) . . ?
C8 C7 C17 118.4(6) . . ?
C9 C8 C7 120.6(6) . . ?
C9 C8 C11 121.0(6) . . ?
C7 C8 C11 118.4(6) . . ?
C8 C9 C4 118.7(6) . . ?
C8 C9 C10 122.9(6) . . ?
C4 C9 C10 118.4(6) . . ?
N4 C11 C8 113.3(5) . . ?
N4 C13 N6 110.0(6) . . ?
N5 C14 N6 114.0(6) . . ?
N7 C15 C6 111.1(5) . . ?
N7 C16 N9 110.0(8) . . ?
N8 C18 N9 112.0(7) . . ?
C1 N1 C2 104.7(6) . . ?
C1 N1 Cu1 130.6(4) . . ?
C2 N1 Cu1 123.9(5) . . ?
C2 N2 N3 102.7(6) . . ?
C2 N2 Cu2 123.9(5) . . ?
N3 N2 Cu2 132.2(5) . . ?
C1 N3 N2 108.3(6) . . ?
C1 N3 C3 131.4(6) . . ?
N2 N3 C3 120.2(5) . . ?
C13 N4 N5 110.1(6) . . ?
C13 N4 C11 130.0(6) . . ?
N5 N4 C11 120.0(5) . . ?
C14 N5 N4 102.7(5) . . ?
C13 N6 C14 103.2(6) . . ?
C13 N6 Cu1 126.3(5) . 1_465 ?
C14 N6 Cu1 129.7(5) . 1_465 ?
N8 N7 C16 111.3(6) . . ?
N8 N7 C15 121.0(6) . . ?
C16 N7 C15 127.4(7) . . ?
N7 N8 C18 103.5(6) . . ?
C16 N9 C18 103.1(6) . . ?
C16 N9 Cu2 128.5(6) . 1_554 ?
C18 N9 Cu2 127.8(5) . 1_554 ?
Mo1 O1 Cu1 129.8(3) . . ?
Mo3 O3 Mo1 109.9(2) . . ?
Mo3 O3 Mo2 110.87(18) . . ?
Mo1 O3 Mo2 102.10(17) . . ?
Mo3 O6 Mo2 91.77(15) . 2_566 ?
Mo3 O6 Mo3 103.91(16) . 2_566 ?
Mo2 O6 Mo3 98.03(15) 2_566 2_566 ?
Mo3 O6 Mo1 91.74(15) . . ?
Mo2 O6 Mo1 163.65(19) 2_566 . ?
Mo3 O6 Mo1 96.61(13) 2_566 . ?
Mo3 O6 Mo4 162.7(2) . . ?
Mo2 O6 Mo4 86.22(14) 2_566 . ?
Mo3 O6 Mo4 93.41(15) 2_566 . ?
Mo1 O6 Mo4 85.69(13) . . ?
Mo3 O7 Mo2 109.3(2) 2_566 . ?
Mo3 O7 Mo1 112.11(17) 2_566 . ?
Mo2 O7 Mo1 104.29(19) . . ?
Mo1 O8 Mo4 116.6(2) . . ?
Mo3 O9 Mo4 116.7(2) . 2_566 ?
Mo4 O10 Cu1 130.7(2) . . ?
Mo2 O12 Mo4 117.2(2) . 2_566 ?
O2 Mo1 O1 104.3(2) . . ?
O2 Mo1 O8 102.3(2) . . ?
O1 Mo1 O8 100.7(2) . . ?
O2 Mo1 O3 102.5(2) . . ?
O1 Mo1 O3 97.5(2) . . ?
O8 Mo1 O3 144.38(18) . . ?
O2 Mo1 O7 90.07(19) . . ?
O1 Mo1 O7 163.94(19) . . ?
O8 Mo1 O7 82.92(17) . . ?
O3 Mo1 O7 71.94(16) . . ?
O2 Mo1 O6 161.10(19) . . ?
O1 Mo1 O6 94.50(18) . . ?
O8 Mo1 O6 75.92(16) . . ?
O3 Mo1 O6 72.31(15) . . ?
O7 Mo1 O6 71.03(13) . . ?
O4 Mo2 O5 105.0(2) . . ?
O4 Mo2 O12 100.9(2) . . ?
O5 Mo2 O12 101.3(2) . . ?
O4 Mo2 O7 102.1(2) . . ?
O5 Mo2 O7 99.1(2) . . ?
O12 Mo2 O7 143.90(17) . . ?
O4 Mo2 O6 158.19(18) . 2_566 ?
O5 Mo2 O6 96.81(19) . 2_566 ?
O12 Mo2 O6 75.80(16) . 2_566 ?
O7 Mo2 O6 72.46(15) . 2_566 ?
O4 Mo2 O3 87.36(18) . . ?
O5 Mo2 O3 165.9(2) . . ?
O12 Mo2 O3 82.78(16) . . ?
O7 Mo2 O3 70.99(16) . . ?
O6 Mo2 O3 70.86(14) 2_566 . ?
O4 Mo2 Mo3 137.21(18) . 2_566 ?
O5 Mo2 Mo3 87.60(18) . 2_566 ?
O12 Mo2 Mo3 116.76(13) . 2_566 ?
O7 Mo2 Mo3 35.07(12) . 2_566 ?
O6 Mo2 Mo3 40.98(11) 2_566 2_566 ?
O3 Mo2 Mo3 78.52(10) . 2_566 ?
O11 Mo3 O9 104.8(2) . . ?
O11 Mo3 O3 101.81(19) . . ?
O9 Mo3 O3 95.59(18) . . ?
O11 Mo3 O7 101.14(19) . 2_566 ?
O9 Mo3 O7 95.75(19) . 2_566 ?
O3 Mo3 O7 150.80(17) . 2_566 ?
O11 Mo3 O6 99.4(2) . . ?
O9 Mo3 O6 155.80(18) . . ?
O3 Mo3 O6 79.73(16) . . ?
O7 Mo3 O6 78.93(17) 2_566 . ?
O11 Mo3 O6 175.4(2) . 2_566 ?
O9 Mo3 O6 79.71(17) . 2_566 ?
O3 Mo3 O6 77.98(15) . 2_566 ?
O7 Mo3 O6 77.71(15) 2_566 2_566 ?
O6 Mo3 O6 76.09(16) . 2_566 ?
O11 Mo3 Mo2 89.71(17) . 2_566 ?
O9 Mo3 Mo2 131.40(14) . 2_566 ?
O3 Mo3 Mo2 126.97(13) . 2_566 ?
O7 Mo3 Mo2 35.65(13) 2_566 2_566 ?
O6 Mo3 Mo2 47.25(10) . 2_566 ?
O6 Mo3 Mo2 86.85(10) 2_566 2_566 ?
O13 Mo4 O10 105.4(2) . . ?
O13 Mo4 O12 100.8(2) . 2_566 ?
O10 Mo4 O12 99.5(2) . 2_566 ?
O13 Mo4 O8 101.8(2) . . ?
O10 Mo4 O8 98.9(2) . . ?
O12 Mo4 O8 145.75(19) 2_566 . ?
O13 Mo4 O9 91.0(2) . 2_566 ?
O10 Mo4 O9 163.5(2) . 2_566 ?
O12 Mo4 O9 77.64(16) 2_566 2_566 ?
O8 Mo4 O9 76.50(17) . 2_566 ?
O13 Mo4 O6 161.1(2) . . ?
O10 Mo4 O6 93.44(19) . . ?
O12 Mo4 O6 74.82(17) 2_566 . ?
O8 Mo4 O6 75.50(16) . . ?
O9 Mo4 O6 70.14(15) 2_566 . ?
Cu2 O1W Cu2 180.00(9) . 2_676 ?

loop_
_geom_bond_atom_site_label_1
_geom_bond_atom_site_label_2
_geom_bond_distance
_geom_bond_site_symmetry_2
_geom_bond_publ_flag
Cu1 N6 1.906(6) 1_645 ?
Cu1 N1 1.917(5) . ?
Cu1 O1 2.341(5) . ?
Cu1 O10 2.356(5) . ?
Cu2 O1W 1.7620(11) . ?
Cu2 N9 1.912(6) 1_556 ?
Cu2 N2 1.933(6) . ?
C1 N1 1.317(9) . ?
C1 N3 1.327(8) . ?
C2 N1 1.319(9) . ?
C2 N2 1.327(10) . ?
C3 N3 1.483(9) . ?
C3 C4 1.522(9) . ?
C4 C5 1.395(9) . ?
C4 C9 1.413(9) . ?
C5 C6 1.405(9) . ?
C5 C12 1.516(9) . ?
C6 C7 1.383(9) . ?
C6 C15 1.505(9) . ?
C7 C8 1.410(9) . ?
C7 C17 1.497(9) . ?
C8 C9 1.396(9) . ?
C8 C11 1.515(9) . ?
C9 C10 1.531(9) . ?
C11 N4 1.473(9) . ?
C13 N4 1.322(8) . ?
C13 N6 1.325(9) . ?
C14 N5 1.310(9) . ?
C14 N6 1.368(8) . ?
C15 N7 1.464(8) . ?
C16 N7 1.330(9) . ?
C16 N9 1.332(10) . ?
C18 N8 1.349(9) . ?
C18 N9 1.386(10) . ?
N2 N3 1.377(8) . ?
N4 N5 1.368(7) . ?
N6 Cu1 1.906(6) 1_465 ?
N7 N8 1.328(8) . ?
N9 Cu2 1.912(6) 1_554 ?
O1 Mo1 1.702(4) . ?
O2 Mo1 1.681(4) . ?
O3 Mo3 1.952(4) . ?
O3 Mo1 1.994(4) . ?
O3 Mo2 2.385(4) . ?
O4 Mo2 1.693(4) . ?
O5 Mo2 1.694(5) . ?
O6 Mo3 2.105(4) . ?
O6 Mo2 2.358(4) 2_566 ?
O6 Mo3 2.385(4) 2_566 ?
O6 Mo1 2.387(4) . ?
O6 Mo4 2.392(4) . ?
O7 Mo3 1.954(4) 2_566 ?
O7 Mo2 1.981(4) . ?
O7 Mo1 2.334(4) . ?
O8 Mo1 1.901(5) . ?
O8 Mo4 1.918(4) . ?
O9 Mo3 1.763(5) . ?
O9 Mo4 2.307(4) 2_566 ?
O10 Mo4 1.715(5) . ?
O11 Mo3 1.681(4) . ?
O12 Mo2 1.898(5) . ?
O12 Mo4 1.905(4) 2_566 ?
O13 Mo4 1.710(5) . ?
Mo2 O6 2.358(4) 2_566 ?
Mo2 Mo3 3.2092(8) 2_566 ?
Mo3 O7 1.954(4) 2_566 ?
Mo3 O6 2.385(4) 2_566 ?
Mo3 Mo2 3.2092(8) 2_566 ?
Mo4 O12 1.905(4) 2_566 ?
Mo4 O9 2.307(4) 2_566 ?
O1W Cu2 1.7620(11) 2_676 ?
